data_7006537
loop_
_publ_author_name
'Wittick, Lisa M.'
'Jones, Leigh F.'
'Jensen, Paul'
'Moubaraki, Boujemaa'
'Spiccia, Leone'
'Berry, Kevin J.'
'Murray, Keith S.'

_publ_section_title
;
 New mixed-valence MnII2MnIII2 clusters exhibiting an unprecedented
 MnII/III oxidation state distribution in their magnetically coupled
 cores.
;
_journal_issue 12
_journal_name_full 'Dalton transactions (Cambridge, England : 2003)'
_journal_page_first 1534
_journal_page_last 1543
_journal_paper_doi 10.1039/b511817d
_journal_year 2006
_chemical_formula_moiety '[Mn4(teaH2)2(teaH)2(Me3CCO2)2](Me3CCO2)2'
_chemical_formula_sum 'C44 H82 Mn4 N4 O20'
_chemical_formula_weight 1206.90
_chemical_name_systematic
;
?
;
_space_group_IT_number 2
_symmetry_cell_setting triclinic
_symmetry_space_group_name_Hall '-P 1'
_symmetry_space_group_name_H-M 'P -1'
_atom_sites_solution_hydrogens geom
_atom_sites_solution_primary direct
_atom_sites_solution_secondary difmap
_audit_creation_method SHELXL-97
_cell_angle_alpha 82.44(3)
_cell_angle_beta 84.43(3)
_cell_angle_gamma 63.95(3)
_cell_formula_units_Z 1
_cell_length_a 10.577(2)
_cell_length_b 11.019(2)
_cell_length_c 13.590(3)
_cell_measurement_temperature 123(2)
_cell_volume 1409.2(6)
_computing_cell_refinement 'HKL Scalepack (Otwinowski & Minor 1997)'
_computing_data_collection 'Collect (Nonius BV, 1997-2000)'
_computing_data_reduction 'HKL Denzo and Scalepack (Otwinowski & Minor 19997)'
_computing_molecular_graphics XSeed
_computing_publication_material XSeed
_computing_structure_refinement 'SHELXL-97 (Sheldrick, 1997)'
_computing_structure_solution 'SHELXS-97 (Sheldrick, 1990)'
_diffrn_ambient_temperature 123(2)
_diffrn_measured_fraction_theta_full 0.996
_diffrn_measured_fraction_theta_max 0.981
_diffrn_measurement_device '95mm CCD camera on \k-goniostat'
_diffrn_measurement_device_type KappaCCD
_diffrn_measurement_method 'phi and omega scans'
_diffrn_radiation_monochromator 'horizonally mounted graphite crystal'
_diffrn_radiation_source 'fine-focus sealed tube'
_diffrn_radiation_type MoK\a
_diffrn_radiation_wavelength 0.71073
_diffrn_reflns_av_R_equivalents 0.0306
_diffrn_reflns_av_sigmaI/netI 0.0338
_diffrn_reflns_limit_h_max 13
_diffrn_reflns_limit_h_min -13
_diffrn_reflns_limit_k_max 14
_diffrn_reflns_limit_k_min -14
_diffrn_reflns_limit_l_max 18
_diffrn_reflns_limit_l_min -18
_diffrn_reflns_number 26375
_diffrn_reflns_theta_full 27.50
_diffrn_reflns_theta_max 28.24
_diffrn_reflns_theta_min 3.49
_exptl_absorpt_coefficient_mu 0.948
_exptl_absorpt_correction_T_max 1.000
_exptl_absorpt_correction_T_min 0.801
_exptl_absorpt_correction_type empirical
_exptl_absorpt_process_details SADABS
_exptl_crystal_colour red/brown
_exptl_crystal_density_diffrn 1.422
_exptl_crystal_density_method 'not measured'
_exptl_crystal_description 'irregular block'
_exptl_crystal_F_000 634
_exptl_crystal_size_max 0.29
_exptl_crystal_size_mid 0.25
_exptl_crystal_size_min 0.20
_refine_diff_density_max 0.637
_refine_diff_density_min -0.458
_refine_diff_density_rms 0.071
_refine_ls_extinction_method none
_refine_ls_goodness_of_fit_ref 1.043
_refine_ls_hydrogen_treatment mixed
_refine_ls_matrix_type full
_refine_ls_number_parameters 366
_refine_ls_number_reflns 6835
_refine_ls_number_restraints 9
_refine_ls_restrained_S_all 1.043
_refine_ls_R_factor_all 0.0548
_refine_ls_R_factor_gt 0.0423
_refine_ls_shift/su_max 0.001
_refine_ls_shift/su_mean 0.000
_refine_ls_structure_factor_coef Fsqd
_refine_ls_weighting_details 'calc w=1/[\s^2^(Fo^2^)+(0.0349P)^2^+1.8736P] where P=(Fo^2^+2Fc^2^)/3'
_refine_ls_weighting_scheme calc
_refine_ls_wR_factor_gt 0.0904
_refine_ls_wR_factor_ref 0.0954
_reflns_number_gt 5820
_reflns_number_total 6835
_reflns_threshold_expression >2sigma(I)
_cod_data_source_file b511817d.txt
_cod_data_source_block 1)
_cod_original_cell_volume 1409.3(5)
_cod_original_sg_symbol_H-M P-1
_cod_database_code 7006537

loop_
_symmetry_equiv_pos_as_xyz
'x, y, z'
'-x, -y, -z'

loop_
_atom_site_label
_atom_site_type_symbol
_atom_site_fract_x
_atom_site_fract_y
_atom_site_fract_z
_atom_site_U_iso_or_equiv
_atom_site_adp_type
_atom_site_occupancy
_atom_site_symmetry_multiplicity
_atom_site_calc_flag
_atom_site_refinement_flags
_atom_site_disorder_assembly
_atom_site_disorder_group
Mn1 Mn 0.87638(3) 0.52347(3) 0.31485(2) 0.01551(8) Uani 1 1 d . . .
Mn2 Mn 0.86126(3) 0.61261(3) 0.54415(2) 0.01486(8) Uani 1 1 d . . .
O1 O 0.80572(16) 0.69027(15) 0.41509(11) 0.0208(3) Uani 1 1 d . . .
O2 O 0.67737(16) 0.51610(17) 0.29572(11) 0.0213(3) Uani 1 1 d D . .
O3 O 0.93615(17) 0.50043(17) 0.15036(12) 0.0232(3) Uani 1 1 d D . .
O4 O 0.91207(15) 0.51188(15) 0.67054(10) 0.0175(3) Uani 1 1 d . . .
O5 O 0.90806(15) 0.44707(14) 0.48280(10) 0.0157(3) Uani 1 1 d . . .
O6A O 0.5321(5) 0.9039(4) 0.5690(4) 0.0306(10) Uani 0.40 1 d PD A 1
H6A H 0.6173 0.8775 0.5804 0.037 Uiso 0.40 1 calc PR A 1
O6B O 0.3401(5) 0.8620(5) 0.6653(4) 0.0409(12) Uani 0.40 1 d PD B 2
H6B H 0.3227 0.8098 0.7095 0.049 Uiso 0.40 1 calc PRD B 2
O6C O 0.4711(10) 0.8118(10) 0.7243(7) 0.036(2) Uani 0.20 1 d PD C 3
H6C H 0.4303 0.7638 0.7490 0.043 Uiso 0.20 1 calc PRD C 3
O7 O 1.02344(16) 0.70505(15) 0.68427(11) 0.0220(3) Uani 1 1 d . . .
O8 O 0.83109(16) 0.78166(15) 0.59361(11) 0.0211(3) Uani 1 1 d . . .
O9 O 0.6648(2) 0.3510(2) 0.18691(13) 0.0368(4) Uani 1 1 d . . .
O10 O 0.8057(2) 0.3890(2) 0.06941(14) 0.0485(6) Uani 1 1 d . . .
N1 N 0.7418(2) 0.7355(2) 0.22051(14) 0.0242(4) Uani 1 1 d . . .
N2 N 0.65905(19) 0.5748(2) 0.60052(14) 0.0224(4) Uani 1 1 d . . .
C1 C 0.9111(2) 0.7957(2) 0.65337(16) 0.0199(4) Uani 1 1 d . . .
C2 C 0.8565(3) 0.9371(3) 0.6889(2) 0.0335(6) Uani 1 1 d . . .
C3 C 0.7723(6) 0.9316(4) 0.7861(3) 0.0879(16) Uani 1 1 d . . .
H3A H 0.7294 1.0212 0.8110 0.132 Uiso 1 1 calc R . .
H3B H 0.8353 0.8648 0.8353 0.132 Uiso 1 1 calc R . .
H3C H 0.6983 0.9053 0.7741 0.132 Uiso 1 1 calc R . .
C4 C 0.9785(4) 0.9661(3) 0.7071(4) 0.0735(13) Uani 1 1 d . . .
H4A H 1.0336 0.9656 0.6447 0.110 Uiso 1 1 calc R . .
H4B H 1.0385 0.8962 0.7563 0.110 Uiso 1 1 calc R . .
H4C H 0.9426 1.0553 0.7320 0.110 Uiso 1 1 calc R . .
C5 C 0.7597(4) 1.0473(3) 0.6156(3) 0.0599(10) Uani 1 1 d . . .
H5A H 0.8101 1.0453 0.5509 0.090 Uiso 1 1 calc R . .
H5B H 0.7297 1.1361 0.6400 0.090 Uiso 1 1 calc R . .
H5C H 0.6769 1.0317 0.6084 0.090 Uiso 1 1 calc R . .
C6 C 0.7250(2) 0.3380(2) 0.10200(17) 0.0240(5) Uani 1 1 d . . .
C7 C 0.6987(3) 0.2494(3) 0.03513(17) 0.0284(5) Uani 1 1 d . . .
C8 C 0.5561(4) 0.2479(5) 0.0603(3) 0.0735(13) Uani 1 1 d . . .
H8B H 0.5459 0.1848 0.0207 0.110 Uiso 1 1 calc R . .
H8A H 0.4811 0.3393 0.0454 0.110 Uiso 1 1 calc R . .
H8C H 0.5494 0.2185 0.1311 0.110 Uiso 1 1 calc R . .
C9 C 0.8135(5) 0.1071(3) 0.0543(3) 0.0687(12) Uani 1 1 d . . .
H9A H 0.8012 0.0470 0.0128 0.103 Uiso 1 1 calc R . .
H9B H 0.8080 0.0744 0.1245 0.103 Uiso 1 1 calc R . .
H9C H 0.9056 0.1075 0.0381 0.103 Uiso 1 1 calc R . .
C10 C 0.7081(5) 0.3000(4) -0.0727(2) 0.0606(11) Uani 1 1 d . . .
H10A H 0.8024 0.2949 -0.0894 0.091 Uiso 1 1 calc R . .
H10B H 0.6377 0.3944 -0.0843 0.091 Uiso 1 1 calc R . .
H10C H 0.6903 0.2436 -0.1145 0.091 Uiso 1 1 calc R . .
C11 C 0.7885(3) 0.8172(2) 0.36726(18) 0.0269(5) Uani 1 1 d . . .
H11A H 0.8809 0.8139 0.3422 0.032 Uiso 1 1 calc R . .
H11B H 0.7456 0.8877 0.4142 0.032 Uiso 1 1 calc R . .
C12 C 0.6940(3) 0.8496(3) 0.28249(19) 0.0340(6) Uani 1 1 d . . .
H12A H 0.5969 0.8708 0.3091 0.041 Uiso 1 1 calc R . .
H12B H 0.6922 0.9311 0.2408 0.041 Uiso 1 1 calc R . .
C13 C 0.5681(2) 0.6446(3) 0.26482(19) 0.0295(5) Uani 1 1 d . . .
H13A H 0.5293 0.6981 0.3226 0.035 Uiso 1 1 calc R . .
H13B H 0.4911 0.6315 0.2389 0.035 Uiso 1 1 calc R . .
C14 C 0.6213(3) 0.7213(3) 0.18575(19) 0.0322(6) Uani 1 1 d . . .
H14A H 0.6509 0.6726 0.1253 0.039 Uiso 1 1 calc R . .
H14B H 0.5447 0.8124 0.1684 0.039 Uiso 1 1 calc R . .
C15 C 0.9043(3) 0.6204(3) 0.08299(18) 0.0301(5) Uani 1 1 d . . .
H15A H 0.8378 0.6263 0.0341 0.036 Uiso 1 1 calc R . .
H15B H 0.9917 0.6157 0.0463 0.036 Uiso 1 1 calc R . .
C16 C 0.8398(3) 0.7450(3) 0.1388(2) 0.0354(6) Uani 1 1 d . . .
H16A H 0.9159 0.7580 0.1661 0.042 Uiso 1 1 calc R . .
H16B H 0.7889 0.8255 0.0920 0.042 Uiso 1 1 calc R . .
C21 C 0.7982(2) 0.5507(2) 0.74265(16) 0.0221(5) Uani 1 1 d . . .
H21A H 0.7629 0.6483 0.7511 0.026 Uiso 1 1 calc R . .
H21B H 0.8304 0.4978 0.8075 0.026 Uiso 1 1 calc R . .
C22 C 0.6823(2) 0.5241(3) 0.70802(16) 0.0253(5) Uani 1 1 d . . .
H22A H 0.7085 0.4254 0.7174 0.030 Uiso 1 1 calc R . .
H22B H 0.5943 0.5707 0.7479 0.030 Uiso 1 1 calc R . .
C23 C 0.8381(2) 0.3689(2) 0.52977(17) 0.0220(4) Uani 1 1 d . . .
H23A H 0.8778 0.3261 0.5953 0.026 Uiso 1 1 calc R . .
H23B H 0.8517 0.2961 0.4885 0.026 Uiso 1 1 calc R . .
C24 C 0.6830(2) 0.4611(2) 0.54284(17) 0.0242(5) Uani 1 1 d . . .
H24A H 0.6426 0.4978 0.4767 0.029 Uiso 1 1 calc R . .
H24B H 0.6340 0.4080 0.5776 0.029 Uiso 1 1 calc R . .
C25 C 0.5149(2) 0.6821(3) 0.58425(18) 0.0279(5) Uani 1 1 d D . .
H25A H 0.4470 0.6476 0.6158 0.033 Uiso 1 1 calc R D 1
H25B H 0.5002 0.6994 0.5120 0.033 Uiso 1 1 calc R D 1
C26A C 0.481(4) 0.816(2) 0.6239(17) 0.0307(17) Uani 0.40 1 d PD A 1
H26A H 0.3775 0.8658 0.6312 0.037 Uiso 0.40 1 calc PR A 1
H26B H 0.5181 0.7951 0.6913 0.037 Uiso 0.40 1 calc PR A 1
C26B C 0.4846(14) 0.804(2) 0.639(2) 0.0307(17) Uani 0.40 1 d PD B 2
H26C H 0.5408 0.7757 0.6987 0.037 Uiso 0.40 1 calc PR B 2
H26D H 0.5093 0.8706 0.5951 0.037 Uiso 0.40 1 calc PR B 2
C26C C 0.475(8) 0.818(2) 0.6205(10) 0.0307(17) Uani 0.20 1 d PD C 3
H26E H 0.5441 0.8532 0.5923 0.037 Uiso 0.20 1 calc PR C 3
H26F H 0.3814 0.8832 0.5963 0.037 Uiso 0.20 1 calc PR C 3
H2 H 0.679(3) 0.462(3) 0.259(2) 0.039(8) Uiso 1 1 d D . .
H3 H 0.897(3) 0.460(3) 0.128(2) 0.039(9) Uiso 1 1 d D . .

loop_
_atom_site_aniso_label
_atom_site_aniso_U_11
_atom_site_aniso_U_22
_atom_site_aniso_U_33
_atom_site_aniso_U_23
_atom_site_aniso_U_13
_atom_site_aniso_U_12
Mn1 0.01374(15) 0.01758(17) 0.01623(16) -0.00497(12) -0.00013(11) -0.00691(12)
Mn2 0.01350(15) 0.01602(16) 0.01482(15) -0.00535(11) 0.00059(11) -0.00537(12)
O1 0.0265(8) 0.0165(7) 0.0182(7) -0.0034(6) -0.0037(6) -0.0071(6)
O2 0.0209(8) 0.0267(9) 0.0199(8) -0.0066(6) -0.0006(6) -0.0125(7)
O3 0.0246(8) 0.0278(9) 0.0213(8) -0.0070(7) 0.0015(6) -0.0143(7)
O4 0.0150(7) 0.0239(8) 0.0155(7) -0.0042(6) 0.0019(5) -0.0099(6)
O5 0.0148(7) 0.0182(7) 0.0174(7) -0.0053(6) 0.0028(5) -0.0098(6)
O6A 0.019(2) 0.021(2) 0.049(3) -0.0022(19) -0.0009(19) -0.0063(17)
O6B 0.031(2) 0.034(3) 0.058(3) -0.016(2) 0.016(2) -0.014(2)
O6C 0.037(5) 0.037(5) 0.034(5) -0.016(4) 0.014(4) -0.017(4)
O7 0.0227(8) 0.0206(8) 0.0242(8) -0.0074(6) -0.0019(6) -0.0093(7)
O8 0.0211(8) 0.0179(8) 0.0227(8) -0.0073(6) -0.0019(6) -0.0054(6)
O9 0.0396(10) 0.0590(13) 0.0285(9) -0.0226(9) 0.0117(8) -0.0344(10)
O10 0.0693(15) 0.0821(16) 0.0293(10) -0.0222(10) 0.0164(9) -0.0642(14)
N1 0.0281(10) 0.0233(10) 0.0197(9) -0.0048(8) 0.0001(8) -0.0094(8)
N2 0.0147(8) 0.0339(11) 0.0190(9) -0.0072(8) 0.0015(7) -0.0101(8)
C1 0.0220(11) 0.0183(10) 0.0207(10) -0.0069(8) 0.0017(8) -0.0089(9)
C2 0.0328(13) 0.0223(12) 0.0467(16) -0.0167(11) -0.0036(11) -0.0090(11)
C3 0.136(4) 0.059(3) 0.067(3) -0.047(2) 0.048(3) -0.040(3)
C4 0.051(2) 0.0330(17) 0.147(4) -0.032(2) -0.029(2) -0.0161(16)
C5 0.058(2) 0.0199(14) 0.093(3) -0.0128(16) -0.0219(19) -0.0030(14)
C6 0.0276(12) 0.0267(12) 0.0216(11) -0.0046(9) -0.0018(9) -0.0146(10)
C7 0.0406(14) 0.0312(13) 0.0222(12) -0.0061(10) -0.0014(10) -0.0227(11)
C8 0.070(2) 0.124(4) 0.069(2) -0.054(2) 0.0135(19) -0.072(3)
C9 0.096(3) 0.0337(18) 0.073(3) -0.0146(17) -0.036(2) -0.0162(19)
C10 0.121(3) 0.065(2) 0.0237(14) -0.0039(14) -0.0083(17) -0.065(2)
C11 0.0359(13) 0.0198(11) 0.0266(12) -0.0028(9) -0.0041(10) -0.0128(10)
C12 0.0448(15) 0.0226(12) 0.0284(13) -0.0038(10) -0.0050(11) -0.0078(11)
C13 0.0177(11) 0.0357(14) 0.0328(13) -0.0039(10) -0.0018(9) -0.0092(10)
C14 0.0283(13) 0.0346(14) 0.0298(13) -0.0017(11) -0.0061(10) -0.0096(11)
C15 0.0353(13) 0.0349(14) 0.0215(12) -0.0043(10) 0.0061(10) -0.0175(11)
C16 0.0465(16) 0.0309(14) 0.0313(14) -0.0012(11) 0.0035(11) -0.0206(12)
C21 0.0201(10) 0.0338(13) 0.0158(10) -0.0047(9) 0.0043(8) -0.0153(10)
C22 0.0226(11) 0.0375(13) 0.0190(11) -0.0048(9) 0.0040(9) -0.0165(10)
C23 0.0255(11) 0.0244(11) 0.0236(11) -0.0038(9) 0.0018(9) -0.0178(10)
C24 0.0230(11) 0.0368(13) 0.0208(11) -0.0045(9) 0.0017(8) -0.0204(10)
C25 0.0188(11) 0.0377(14) 0.0269(12) -0.0068(10) -0.0003(9) -0.0112(10)
C26A 0.023(2) 0.031(2) 0.033(5) -0.006(3) -0.0017(18) -0.0070(14)
C26B 0.023(2) 0.031(2) 0.033(5) -0.006(3) -0.0017(18) -0.0070(14)
C26C 0.023(2) 0.031(2) 0.033(5) -0.006(3) -0.0017(18) -0.0070(14)

loop_
_atom_type_symbol
_atom_type_description
_atom_type_scat_dispersion_real
_atom_type_scat_dispersion_imag
_atom_type_scat_source
C C 0.0033 0.0016 'International Tables Vol C Tables 4.2.6.8 and 6.1.1.4'
H H 0.0000 0.0000 'International Tables Vol C Tables 4.2.6.8 and 6.1.1.4'
N N 0.0061 0.0033 'International Tables Vol C Tables 4.2.6.8 and 6.1.1.4'
O O 0.0106 0.0060 'International Tables Vol C Tables 4.2.6.8 and 6.1.1.4'
Mn Mn 0.3368 0.7283 'International Tables Vol C Tables 4.2.6.8 and 6.1.1.4'

loop_
_geom_angle_atom_site_label_1
_geom_angle_atom_site_label_2
_geom_angle_atom_site_label_3
_geom_angle
_geom_angle_site_symmetry_1
_geom_angle_site_symmetry_3
_geom_angle_publ_flag
O4 Mn1 O2 168.37(6) 2_766 . ?
O4 Mn1 O1 89.08(6) 2_766 . ?
O2 Mn1 O1 101.04(7) . . ?
O4 Mn1 O7 82.15(7) 2_766 2_766 ?
O2 Mn1 O7 86.31(7) . 2_766 ?
O1 Mn1 O7 142.50(6) . 2_766 ?
O4 Mn1 O3 85.89(6) 2_766 . ?
O2 Mn1 O3 90.50(7) . . ?
O1 Mn1 O3 136.77(6) . . ?
O7 Mn1 O3 79.09(7) 2_766 . ?
O4 Mn1 O5 78.20(6) 2_766 . ?
O2 Mn1 O5 100.59(6) . . ?
O1 Mn1 O5 65.89(6) . . ?
O7 Mn1 O5 76.63(6) 2_766 . ?
O3 Mn1 O5 152.50(6) . . ?
O4 Mn1 N1 112.98(7) 2_766 . ?
O2 Mn1 N1 76.08(7) . . ?
O1 Mn1 N1 71.53(6) . . ?
O7 Mn1 N1 145.00(6) 2_766 . ?
O3 Mn1 N1 71.19(7) . . ?
O5 Mn1 N1 135.81(6) . . ?
O4 Mn1 Mn2 35.03(4) 2_766 2_766 ?
O2 Mn1 Mn2 140.10(5) . 2_766 ?
O1 Mn1 Mn2 82.53(5) . 2_766 ?
O7 Mn1 Mn2 69.49(5) 2_766 2_766 ?
O3 Mn1 Mn2 114.13(5) . 2_766 ?
O5 Mn1 Mn2 44.31(4) . 2_766 ?
N1 Mn1 Mn2 140.03(5) . 2_766 ?
O1 Mn2 O4 171.33(7) . . ?
O1 Mn2 O8 95.28(7) . . ?
O4 Mn2 O8 92.86(7) . . ?
O1 Mn2 O5 81.23(7) . . ?
O4 Mn2 O5 90.99(7) . . ?
O8 Mn2 O5 172.95(6) . . ?
O1 Mn2 O5 97.55(7) . 2_766 ?
O4 Mn2 O5 85.14(7) . 2_766 ?
O8 Mn2 O5 91.83(7) . 2_766 ?
O5 Mn2 O5 82.61(7) . 2_766 ?
O1 Mn2 N2 98.17(7) . . ?
O4 Mn2 N2 76.65(7) . . ?
O8 Mn2 N2 106.00(7) . . ?
O5 Mn2 N2 80.64(7) . . ?
O5 Mn2 N2 154.93(6) 2_766 . ?
O1 Mn2 Mn2 89.94(6) . 2_766 ?
O4 Mn2 Mn2 87.17(6) . 2_766 ?
O8 Mn2 Mn2 129.54(5) . 2_766 ?
O5 Mn2 Mn2 44.77(5) . 2_766 ?
O5 Mn2 Mn2 37.84(4) 2_766 2_766 ?
N2 Mn2 Mn2 122.86(5) . 2_766 ?
O1 Mn2 Mn1 144.14(5) . 2_766 ?
O4 Mn2 Mn1 39.75(5) . 2_766 ?
O8 Mn2 Mn1 84.95(5) . 2_766 ?
O5 Mn2 Mn1 94.28(5) . 2_766 ?
O5 Mn2 Mn1 46.70(4) 2_766 2_766 ?
N2 Mn2 Mn1 116.29(5) . 2_766 ?
Mn2 Mn2 Mn1 63.84(3) 2_766 2_766 ?
C11 O1 Mn2 129.82(1) . . ?
C11 O1 Mn1 114.98(1) . . ?
Mn2 O1 Mn1 108.74(7) . . ?
C13 O2 Mn1 113.37(1) . . ?
C13 O2 H2 107(2) . . ?
Mn1 O2 H2 117(2) . . ?
C15 O3 Mn1 118.59(1) . . ?
C15 O3 H3 105(2) . . ?
Mn1 O3 H3 110(2) . . ?
C21 O4 Mn2 112.90(13) . . ?
C21 O4 Mn1 128.78(12) . 2_766 ?
Mn2 O4 Mn1 105.22(7) . 2_766 ?
C23 O5 Mn2 113.65(12) . . ?
C23 O5 Mn2 129.41(13) . 2_766 ?
Mn2 O5 Mn2 97.39(6) . 2_766 ?
C23 O5 Mn1 119.07(12) . . ?
Mn2 O5 Mn1 103.06(7) . . ?
Mn2 O5 Mn1 88.99(6) 2_766 . ?
C26B O6B H6B 109.5 . . ?
C1 O7 Mn1 132.93(1) . 2_766 ?
C1 O8 Mn2 125.84(1) . . ?
C16 N1 C12 111.9(2) . . ?
C16 N1 C14 112.7(2) . . ?
C12 N1 C14 111.4(2) . . ?
C16 N1 Mn1 104.01(1) . . ?
C12 N1 Mn1 110.89(1) . . ?
C14 N1 Mn1 105.50(1) . . ?
C25 N2 C24 108.64(2) . . ?
C25 N2 C22 112.17(2) . . ?
C24 N2 C22 109.67(2) . . ?
C25 N2 Mn2 121.20(2) . . ?
C24 N2 Mn2 99.90(1) . . ?
C22 N2 Mn2 104.32(1) . . ?
O7 C1 O8 125.48(2) . . ?
O7 C1 C2 119.0(2) . . ?
O8 C1 C2 115.50(2) . . ?
C4 C2 C5 110.1(3) . . ?
C4 C2 C3 110.4(3) . . ?
C5 C2 C3 108.9(3) . . ?
C4 C2 C1 110.1(2) . . ?
C5 C2 C1 112.1(2) . . ?
C3 C2 C1 105.2(2) . . ?
C2 C3 H3A 109.5 . . ?
C2 C3 H3B 109.5 . . ?
H3A C3 H3B 109.5 . . ?
C2 C3 H3C 109.5 . . ?
H3A C3 H3C 109.5 . . ?
H3B C3 H3C 109.5 . . ?
C2 C4 H4A 109.5 . . ?
C2 C4 H4B 109.5 . . ?
H4A C4 H4B 109.5 . . ?
C2 C4 H4C 109.5 . . ?
H4A C4 H4C 109.5 . . ?
H4B C4 H4C 109.5 . . ?
C2 C5 H5A 109.5 . . ?
C2 C5 H5B 109.5 . . ?
H5A C5 H5B 109.5 . . ?
C2 C5 H5C 109.5 . . ?
H5A C5 H5C 109.5 . . ?
H5B C5 H5C 109.5 . . ?
O10 C6 O9 124.5(2) . . ?
O10 C6 C7 117.9(2) . . ?
O9 C6 C7 117.5(2) . . ?
C10 C7 C9 109.4(3) . . ?
C10 C7 C8 110.0(3) . . ?
C9 C7 C8 109.1(3) . . ?
C10 C7 C6 110.2(2) . . ?
C9 C7 C6 106.7(2) . . ?
C8 C7 C6 111.4(2) . . ?
C7 C8 H8B 109.5 . . ?
C7 C8 H8A 109.5 . . ?
H8B C8 H8A 109.5 . . ?
C7 C8 H8C 109.5 . . ?
H8B C8 H8C 109.5 . . ?
H8A C8 H8C 109.5 . . ?
C7 C9 H9A 109.5 . . ?
C7 C9 H9B 109.5 . . ?
H9A C9 H9B 109.5 . . ?
C7 C9 H9C 109.5 . . ?
H9A C9 H9C 109.5 . . ?
H9B C9 H9C 109.5 . . ?
C7 C10 H10A 109.5 . . ?
C7 C10 H10B 109.5 . . ?
H10A C10 H10B 109.5 . . ?
C7 C10 H10C 109.5 . . ?
H10A C10 H10C 109.5 . . ?
H10B C10 H10C 109.5 . . ?
O1 C11 C12 107.33(2) . . ?
O1 C11 H11A 110.2 . . ?
C12 C11 H11A 110.2 . . ?
O1 C11 H11B 110.2 . . ?
C12 C11 H11B 110.2 . . ?
H11A C11 H11B 108.5 . . ?
N1 C12 C11 111.8(2) . . ?
N1 C12 H12A 109.3 . . ?
C11 C12 H12A 109.3 . . ?
N1 C12 H12B 109.3 . . ?
C11 C12 H12B 109.3 . . ?
H12A C12 H12B 107.9 . . ?
O2 C13 C14 111.2(2) . . ?
O2 C13 H13A 109.4 . . ?
C14 C13 H13A 109.4 . . ?
O2 C13 H13B 109.4 . . ?
C14 C13 H13B 109.4 . . ?
H13A C13 H13B 108.0 . . ?
N1 C14 C13 110.5(2) . . ?
N1 C14 H14A 109.5 . . ?
C13 C14 H14A 109.5 . . ?
N1 C14 H14B 109.5 . . ?
C13 C14 H14B 109.5 . . ?
H14A C14 H14B 108.1 . . ?
O3 C15 C16 110.40(2) . . ?
O3 C15 H15A 109.6 . . ?
C16 C15 H15A 109.6 . . ?
O3 C15 H15B 109.6 . . ?
C16 C15 H15B 109.6 . . ?
H15A C15 H15B 108.1 . . ?
N1 C16 C15 112.6(2) . . ?
N1 C16 H16A 109.1 . . ?
C15 C16 H16A 109.1 . . ?
N1 C16 H16B 109.1 . . ?
C15 C16 H16B 109.1 . . ?
H16A C16 H16B 107.8 . . ?
O4 C21 C22 108.72(2) . . ?
O4 C21 H21A 109.9 . . ?
C22 C21 H21A 109.9 . . ?
O4 C21 H21B 109.9 . . ?
C22 C21 H21B 109.9 . . ?
H21A C21 H21B 108.3 . . ?
N2 C22 C21 109.73(2) . . ?
N2 C22 H22A 109.7 . . ?
C21 C22 H22A 109.7 . . ?
N2 C22 H22B 109.7 . . ?
C21 C22 H22B 109.7 . . ?
H22A C22 H22B 108.2 . . ?
O5 C23 C24 108.83(2) . . ?
O5 C23 H23A 109.9 . . ?
C24 C23 H23A 109.9 . . ?
O5 C23 H23B 109.9 . . ?
C24 C23 H23B 109.9 . . ?
H23A C23 H23B 108.3 . . ?
N2 C24 C23 111.44(2) . . ?
N2 C24 H24A 109.3 . . ?
C23 C24 H24A 109.3 . . ?
N2 C24 H24B 109.3 . . ?
C23 C24 H24B 109.3 . . ?
H24A C24 H24B 108.0 . . ?
N2 C25 C26C 118(3) . . ?
N2 C25 C26B 111.5(8) . . ?
C26C C25 C26B 10.5(12) . . ?
N2 C25 C26A 115.5(17) . . ?
C26C C25 C26A 3(4) . . ?
C26B C25 C26A 8(2) . . ?
N2 C25 H25A 108.4 . . ?
C26C C25 H25A 107.6 . . ?
C26B C25 H25A 103.9 . . ?
C26A C25 H25A 108.4 . . ?
N2 C25 H25B 108.4 . . ?
C26C C25 H25B 106.3 . . ?
C26B C25 H25B 116.7 . . ?
C26A C25 H25B 108.4 . . ?
H25A C25 H25B 107.5 . . ?
O6A C26A C25 118.3(9) . . ?
O6A C26A H26A 107.7 . . ?
C25 C26A H26A 107.7 . . ?
O6A C26A H26B 107.7 . . ?
C25 C26A H26B 107.7 . . ?
H26A C26A H26B 107.1 . . ?
O6B C26B C25 107.2(9) . . ?
O6B C26B H26C 110.3 . . ?
C25 C26B H26C 110.3 . . ?
O6B C26B H26D 110.3 . . ?
C25 C26B H26D 110.3 . . ?
H26C C26B H26D 108.5 . . ?
O6C C26C C25 112.4(12) . . ?
O6C C26C H26E 109.1 . . ?
C25 C26C H26E 109.1 . . ?
O6C C26C H26F 109.1 . . ?
C25 C26C H26F 109.1 . . ?
H26E C26C H26F 107.9 . . ?

loop_
_geom_bond_atom_site_label_1
_geom_bond_atom_site_label_2
_geom_bond_distance
_geom_bond_site_symmetry_2
_geom_bond_publ_flag
Mn1 O4 2.121(2) 2_766 ?
Mn1 O2 2.183(2) . ?
Mn1 O1 2.247(2) . ?
Mn1 O7 2.262(2) 2_766 ?
Mn1 O3 2.279(2) . ?
Mn1 O5 2.330(2) . ?
Mn1 N1 2.403(2) . ?
Mn1 Mn2 3.201(1) 2_766 ?
Mn2 O1 1.876(2) . ?
Mn2 O4 1.904(2) . ?
Mn2 O8 1.947(2) . ?
Mn2 O5 1.948(2) . ?
Mn2 O5 2.236(2) 2_766 ?
Mn2 N2 2.391(2) . ?
Mn2 Mn2 3.149(2) 2_766 ?
Mn2 Mn1 3.201(1) 2_766 ?
O1 C11 1.405(3) . ?
O2 C13 1.420(3) . ?
O2 H2 0.82(2) . ?
O3 C15 1.432(3) . ?
O3 H3 0.83(2) . ?
O4 C21 1.422(2) . ?
O4 Mn1 2.121(2) 2_766 ?
O5 C23 1.421(2) . ?
O5 Mn2 2.236(2) 2_766 ?
O6A C26A 1.401(1) . ?
O6A H6A 0.8400 . ?
O6B C26B 1.405(1) . ?
O6B H6B 0.8400 . ?
O6C C26C 1.400(1) . ?
O6C H6C 0.8400 . ?
O7 C1 1.237(3) . ?
O7 Mn1 2.262(2) 2_766 ?
O8 C1 1.297(3) . ?
O9 C6 1.256(3) . ?
O10 C6 1.234(3) . ?
N1 C16 1.469(3) . ?
N1 C12 1.478(3) . ?
N1 C14 1.478(3) . ?
N2 C25 1.478(3) . ?
N2 C24 1.480(3) . ?
N2 C22 1.497(3) . ?
C1 C2 1.532(3) . ?
C2 C4 1.507(4) . ?
C2 C5 1.518(4) . ?
C2 C3 1.529(5) . ?
C3 H3A 0.9800 . ?
C3 H3B 0.9800 . ?
C3 H3C 0.9800 . ?
C4 H4A 0.9800 . ?
C4 H4B 0.9800 . ?
C4 H4C 0.9800 . ?
C5 H5A 0.9800 . ?
C5 H5B 0.9800 . ?
C5 H5C 0.9800 . ?
C6 C7 1.542(3) . ?
C7 C10 1.508(4) . ?
C7 C9 1.511(4) . ?
C7 C8 1.521(4) . ?
C8 H8B 0.9800 . ?
C8 H8A 0.9800 . ?
C8 H8C 0.9800 . ?
C9 H9A 0.9800 . ?
C9 H9B 0.9800 . ?
C9 H9C 0.9800 . ?
C10 H10A 0.9800 . ?
C10 H10B 0.9800 . ?
C10 H10C 0.9800 . ?
C11 C12 1.502(3) . ?
C11 H11A 0.9900 . ?
C11 H11B 0.9900 . ?
C12 H12A 0.9900 . ?
C12 H12B 0.9900 . ?
C13 C14 1.499(4) . ?
C13 H13A 0.9900 . ?
C13 H13B 0.9900 . ?
C14 H14A 0.9900 . ?
C14 H14B 0.9900 . ?
C15 C16 1.509(4) . ?
C15 H15A 0.9900 . ?
C15 H15B 0.9900 . ?
C16 H16A 0.9900 . ?
C16 H16B 0.9900 . ?
C21 C22 1.509(3) . ?
C21 H21A 0.9900 . ?
C21 H21B 0.9900 . ?
C22 H22A 0.9900 . ?
C22 H22B 0.9900 . ?
C23 C24 1.511(3) . ?
C23 H23A 0.9900 . ?
C23 H23B 0.9900 . ?
C24 H24A 0.9900 . ?
C24 H24B 0.9900 . ?
C25 C26C 1.509(2) . ?
C25 C26B 1.514(1) . ?
C25 C26A 1.516(1) . ?
C25 H25A 0.9900 . ?
C25 H25B 0.9900 . ?
C26A H26A 0.9900 . ?
C26A H26B 0.9900 . ?
C26B H26C 0.9900 . ?
C26B H26D 0.9900 . ?
C26C H26E 0.9900 . ?
C26C H26F 0.9900 . ?

loop_
_geom_hbond_atom_site_label_D
_geom_hbond_atom_site_label_H
_geom_hbond_atom_site_label_A
_geom_hbond_distance_DH
_geom_hbond_distance_HA
_geom_hbond_distance_DA
_geom_hbond_angle_DHA
_geom_hbond_site_symmetry_A
O6A H6A O8 0.84 2.05 2.876(5) 168.8 .
O6B H6B O9 0.84 2.08 2.897(6) 165.1 2_666
O6C H6C O9 0.84 2.01 2.846(10) 177.8 2_666
O3 H3 O10 0.83(2) 1.78(3) 2.600(2) 173(3) .
O2 H2 O9 0.82(2) 1.73(3) 2.544(2) 174(3) .
